data_4129108
loop_
_publ_author_name
'Rao, Yutao'
'Zhou, Wenjing'
'Xu, Ling'
'Zhou, Mingbo'
'Yin, Bangshao'
'Tanaka, Takayuki'
'Osuka, Atsuhiro'
'Song, Jianxin'

_publ_section_title
;
 Singly and Doubly Neo-Confused Smaragdyrins.
;
_journal_issue 47
_journal_name_full 'Journal of the American Chemical Society'
_journal_page_first 18836
_journal_page_last 18844
_journal_paper_doi 10.1021/jacs.9b10270
_journal_volume 141
_journal_year 2019
_chemical_formula_moiety 'C50 H47 N5'
_chemical_formula_sum 'C50 H47 N5'
_chemical_formula_weight 717.92
_space_group_crystal_system monoclinic
_space_group_IT_number 15
_space_group_name_Hall '-I 2yc'
_space_group_name_H-M_alt 'I 1 2/c 1'
_atom_sites_solution_hydrogens geom
_audit_creation_date 2019-06-10
_audit_creation_method
;
Olex2 1.2
(compiled 2018.05.29 svn.r3508 for OlexSys, GUI svn.r5506)
;
_cell_angle_alpha 90
_cell_angle_beta 96.259(8)
_cell_angle_gamma 90
_cell_formula_units_Z 8
_cell_length_a 20.7390(12)
_cell_length_b 12.7534(8)
_cell_length_c 32.675(4)
_cell_measurement_reflns_used 5066
_cell_measurement_temperature 100.00(10)
_cell_measurement_theta_max 71.6230
_cell_measurement_theta_min 4.0590
_cell_volume 8590.8(13)
_computing_cell_refinement 'CrysAlisPro 1.171.38.46 (Rigaku OD, 2015)'
_computing_data_collection 'CrysAlisPro 1.171.38.46 (Rigaku OD, 2015)'
_computing_data_reduction 'CrysAlisPro 1.171.38.46 (Rigaku OD, 2015)'
_computing_molecular_graphics 'Olex2 (Dolomanov et al., 2009)'
_computing_publication_material 'Olex2 (Dolomanov et al., 2009)'
_computing_structure_refinement 'ShelXL (Sheldrick, 2015)'
_diffrn_ambient_environment N~2~
_diffrn_ambient_temperature 100.00(10)
_diffrn_detector 'CCD plate'
_diffrn_detector_area_resol_mean 8.0697
_diffrn_detector_type EosS2
_diffrn_measured_fraction_theta_full 0.999
_diffrn_measured_fraction_theta_max 0.999
_diffrn_measurement_details
;
List of Runs (angles in degrees, time in seconds):

  # Type    Start    End  Width  t~exp~   \w     \q     \k     \f   Frames
--------------------------------------------------------------------------
  1  \w    -53.00  30.00   1.00    4.00    --  -34.48  38.00 150.00   83
  2  \w    -30.00   9.00   1.00    4.00    --   34.48 -77.00  90.00   39
  3  \w     53.00 100.00   1.00    4.00    --   34.48  57.00 -90.00   47
  4  \w      8.00 100.00   1.00    4.00    --   34.48  77.00-150.00   92
  5  \w     33.00  69.00   1.00    4.00    --   34.48-125.00 -30.00   36
  6  \w    -30.00  49.00   1.00    4.00    --   34.48 -57.00   0.00   79
  7  \w      7.00  96.00   1.00    4.00    --   34.48  19.00-150.00   89
  8  \w     64.00  90.00   1.00    4.00    --   34.48-129.00 -66.00   26
  9  \w     23.00  73.00   1.00    4.00    --   34.48 -99.00  90.00   50
 10  \w    -12.00  22.00   1.00    4.00    --   34.48 -57.00 -60.00   34
 11  \w     33.00  74.00   1.00    4.00    --   34.48-125.00  30.00   41
 12  \w     34.00  61.00   1.00    4.00    --   34.48 -77.00  90.00   27
 13  \w     66.00 116.00   1.00   16.00    --  105.88-111.00 150.00   50
 14  \w     75.00 116.00   1.00   16.00    --  105.88 -45.00 -30.00   41
 15  \w     93.00 173.00   1.00   16.00    --  105.88  61.00-180.00   80
 16  \w     59.00 124.00   1.00   16.00    --  105.88 -61.00 120.00   65
 17  \w     39.00 123.00   1.00   16.00    --  105.88 -45.00-150.00   84
 18  \w     49.00 144.00   1.00   16.00    --  105.88 -15.00 120.00   95
 19  \w     56.00 104.00   1.00   16.00    --  105.88 -94.00 -90.00   48
 20  \w     62.00 108.00   1.00   16.00    --  105.88 -94.00 -30.00   46
 21  \w    102.00 162.00   1.00   16.00    --  105.88 111.00 120.00   60
 22  \w     74.00 103.00   1.00   16.00    --  105.88 -94.00-150.00   29
 23  \w     38.00 112.00   1.00   16.00    --  105.88 -45.00  60.00   74
 24  \w     92.00 168.00   1.00   16.00    --  105.88  45.00  90.00   76
 25  \w    120.00 170.00   1.00   16.00    --  105.88 111.00 150.00   50
 26  \w     91.00 139.00   1.00   16.00    --  105.88  77.00 120.00   48
 27  \w     60.00 100.00   1.00   16.00    --  105.88 -94.00  60.00   40
;
_diffrn_measurement_device 'four-circle diffractometer'
_diffrn_measurement_device_type 'SuperNova, Dual, Cu at zero, EosS2'
_diffrn_measurement_method '\w scans'
_diffrn_orient_matrix_type 'CrysAlisPro convention (1999,Acta A55,543-557)'
_diffrn_orient_matrix_UB_11 0.0391937000
_diffrn_orient_matrix_UB_12 0.0316563000
_diffrn_orient_matrix_UB_13 0.0409257000
_diffrn_orient_matrix_UB_21 0.0535527000
_diffrn_orient_matrix_UB_22 0.0456550000
_diffrn_orient_matrix_UB_23 -0.0239206000
_diffrn_orient_matrix_UB_31 -0.0344057000
_diffrn_orient_matrix_UB_32 0.1072276000
_diffrn_orient_matrix_UB_33 -0.0018784000
_diffrn_radiation_monochromator mirror
_diffrn_radiation_probe x-ray
_diffrn_radiation_type CuK\a
_diffrn_radiation_wavelength 1.54184
_diffrn_reflns_av_R_equivalents 0.0761
_diffrn_reflns_av_unetI/netI 0.0683
_diffrn_reflns_Laue_measured_fraction_full 0.999
_diffrn_reflns_Laue_measured_fraction_max 0.999
_diffrn_reflns_limit_h_max 21
_diffrn_reflns_limit_h_min -25
_diffrn_reflns_limit_k_max 15
_diffrn_reflns_limit_k_min -13
_diffrn_reflns_limit_l_max 40
_diffrn_reflns_limit_l_min -36
_diffrn_reflns_number 7586
_diffrn_reflns_point_group_measured_fraction_full 0.999
_diffrn_reflns_point_group_measured_fraction_max 0.999
_diffrn_reflns_theta_full 66.599
_diffrn_reflns_theta_max 66.599
_diffrn_reflns_theta_min 3.723
_diffrn_source 'micro-focus sealed X-ray tube'
_diffrn_source_type 'SuperNova (Cu) X-ray Source'
_exptl_absorpt_coefficient_mu 0.502
_exptl_absorpt_correction_T_max 1.00000
_exptl_absorpt_correction_T_min 0.64555
_exptl_absorpt_correction_type multi-scan
_exptl_absorpt_process_details
;
CrysAlisPro 1.171.38.46 (Rigaku Oxford Diffraction, 2015)
Empirical absorption correction using spherical harmonics,
 implemented in SCALE3 ABSPACK scaling algorithm.
;
_exptl_crystal_colour green
_exptl_crystal_colour_primary green
_exptl_crystal_density_diffrn 1.110
_exptl_crystal_density_meas 1.110
_exptl_crystal_description block
_exptl_crystal_F_000 3056
_exptl_crystal_size_max 0.3
_exptl_crystal_size_mid 0.2
_exptl_crystal_size_min 0.1
_platon_squeeze_details
;
;
_refine_diff_density_max 0.255
_refine_diff_density_min -0.350
_refine_diff_density_rms 0.054
_refine_ls_extinction_method none
_refine_ls_goodness_of_fit_ref 1.009
_refine_ls_hydrogen_treatment constr
_refine_ls_matrix_type full
_refine_ls_number_parameters 505
_refine_ls_number_reflns 7586
_refine_ls_number_restraints 0
_refine_ls_restrained_S_all 1.009
_refine_ls_R_factor_all 0.0907
_refine_ls_R_factor_gt 0.0631
_refine_ls_shift/su_max 0.001
_refine_ls_shift/su_mean 0.000
_refine_ls_structure_factor_coef Fsqd
_refine_ls_weighting_details 'w=1/[\s^2^(Fo^2^)+(0.0915P)^2^] where P=(Fo^2^+2Fc^2^)/3'
_refine_ls_weighting_scheme calc
_refine_ls_wR_factor_gt 0.1613
_refine_ls_wR_factor_ref 0.1772
_reflns_Friedel_coverage 0.000
_reflns_number_gt 5020
_reflns_number_total 7586
_reflns_threshold_expression 'I > 2\s(I)'
_cod_data_source_file 18.cif
_cod_data_source_block exp_674-sr
_cod_depositor_comments 'Adding full bibliography for 4129104--4129109.cif.'
_cod_original_cell_volume 8590.7(13)
_cod_database_code 4129108
_shelx_shelxl_version_number 2016/6
_chemical_oxdiff_formula 'C50 N5 H60 Cl2'
_shelx_space_group_comment
;
The symmetry employed for this shelxl refinement is uniquely defined
by the following loop, which should always be used as a source of
symmetry information in preference to the above space-group names.
They are only intended as comments.
;
_shelx_estimated_absorpt_t_max 0.952
_shelx_estimated_absorpt_t_min 0.864
_reflns_odcompleteness_completeness 99.89
_reflns_odcompleteness_iscentric 1
_reflns_odcompleteness_theta 66.49
_olex2_refinement_description
;
1. Fixed Uiso
 At 1.2 times of:
  All C(H) groups, All N(H) groups
 At 1.5 times of:
  All C(H,H,H) groups
2.a Aromatic/amide H refined with riding coordinates:
 N3(H3), N1(H1), C23(H23), C13(H13), C18(H18), C12(H12), C17(H17), C10(H10),
 C9(H9), C20(H20), C21(H21), C37(H37), C3(H3A), C4(H4), C8(H8), C28(H28),
 C35(H35), C26(H26), C44(H44), C46(H46)
2.b Idealised Me refined as rotating group:
 C31(H31A,H31B,H31C), C49(H49A,H49B,H49C), C30(H30A,H30B,H30C), C39(H39A,H39B,
 H39C), C41(H41A,H41B,H41C), C50(H50A,H50B,H50C), C48(H48A,H48B,H48C), C40(H40A,
 H40B,H40C), C32(H32A,H32B,H32C)
;
_olex2_submission_special_instructions 'No special instructions were received'
_oxdiff_exptl_absorpt_empirical_details
;
Empirical correction (ABSPACK) includes:
- Absorption correction using spherical harmonics
- Frame scaling
;
_oxdiff_exptl_absorpt_empirical_full_max 2.049
_oxdiff_exptl_absorpt_empirical_full_min 0.587

loop_
_space_group_symop_operation_xyz
'x, y, z'
'-x, y, -z+1/2'
'x+1/2, y+1/2, z+1/2'
'-x+1/2, y+1/2, -z+1'
'-x, -y, -z'
'x, -y, z-1/2'
'-x+1/2, -y+1/2, -z+1/2'
'x+1/2, -y+1/2, z'

loop_
_atom_site_label
_atom_site_type_symbol
_atom_site_fract_x
_atom_site_fract_y
_atom_site_fract_z
_atom_site_U_iso_or_equiv
_atom_site_adp_type
_atom_site_occupancy
_atom_site_site_symmetry_order
_atom_site_calc_flag
_atom_site_refinement_flags_posn
N3 N 0.81680(10) 0.42768(18) 0.46023(6) 0.0348(5) Uani 1 1 d .
H3 H 0.775121 0.412896 0.458180 0.042 Uiso 1 1 calc R
N2 N 0.81365(10) 0.49882(18) 0.39345(7) 0.0361(5) Uani 1 1 d .
N5 N 0.61929(10) 0.29201(17) 0.48875(6) 0.0329(5) Uani 1 1 d .
N4 N 0.72982(10) 0.33411(18) 0.50023(6) 0.0346(5) Uani 1 1 d .
N1 N 0.60128(10) 0.44303(18) 0.36794(7) 0.0359(5) Uani 1 1 d .
H1 H 0.631776 0.429723 0.388160 0.043 Uiso 1 1 calc R
C19 C 0.67843(11) 0.2886(2) 0.51286(8) 0.0315(5) Uani 1 1 d .
C14 C 0.86104(12) 0.4077(2) 0.49447(8) 0.0349(6) Uani 1 1 d .
C22 C 0.54299(11) 0.3337(2) 0.43725(8) 0.0332(6) Uani 1 1 d .
C23 C 0.60732(12) 0.3473(2) 0.45276(8) 0.0335(6) Uani 1 1 d .
H23 H 0.638184 0.388315 0.440422 0.040 Uiso 1 1 calc R
C38 C 0.66966(11) 0.6575(2) 0.26447(8) 0.0366(6) Uani 1 1 d .
C7 C 0.73282(13) 0.5105(2) 0.34233(8) 0.0360(6) Uani 1 1 d .
C25 C 0.39497(12) 0.4150(2) 0.41755(8) 0.0358(6) Uani 1 1 d .
C11 C 0.84761(12) 0.4731(2) 0.43084(8) 0.0325(5) Uani 1 1 d .
C33 C 0.67068(12) 0.5503(2) 0.27354(8) 0.0378(6) Uani 1 1 d .
C13 C 0.92081(12) 0.4438(2) 0.48473(8) 0.0361(6) Uani 1 1 d .
H13 H 0.960373 0.441070 0.502341 0.043 Uiso 1 1 calc R
C1 C 0.50745(12) 0.3742(2) 0.40006(8) 0.0338(6) Uani 1 1 d .
C16 C 0.78010(12) 0.3192(2) 0.53204(8) 0.0358(6) Uani 1 1 d .
C42 C 0.89338(11) 0.3357(2) 0.56529(8) 0.0362(6) Uani 1 1 d .
C29 C 0.40937(12) 0.2738(2) 0.36960(8) 0.0371(6) Uani 1 1 d .
C2 C 0.53461(12) 0.4233(2) 0.36919(8) 0.0365(6) Uani 1 1 d .
C18 C 0.69169(12) 0.2419(2) 0.55266(8) 0.0368(6) Uani 1 1 d .
H18 H 0.662245 0.204648 0.567612 0.044 Uiso 1 1 calc R
C24 C 0.43536(11) 0.3552(2) 0.39518(8) 0.0340(6) Uani 1 1 d .
C12 C 0.91325(12) 0.4847(2) 0.44506(8) 0.0364(6) Uani 1 1 d .
H12 H 0.946049 0.514525 0.430548 0.044 Uiso 1 1 calc R
C17 C 0.75547(13) 0.2622(2) 0.56463(8) 0.0365(6) Uani 1 1 d .
H17 H 0.779163 0.242157 0.589953 0.044 Uiso 1 1 calc R
C10 C 0.74697(12) 0.4918(2) 0.38354(8) 0.0359(6) Uani 1 1 d .
H10 H 0.716285 0.476501 0.402275 0.043 Uiso 1 1 calc R
C15 C 0.84276(12) 0.3546(2) 0.52915(8) 0.0345(6) Uani 1 1 d .
C43 C 0.91772(12) 0.2350(2) 0.57322(9) 0.0390(6) Uani 1 1 d .
C9 C 0.84163(13) 0.5233(2) 0.35786(8) 0.0379(6) Uani 1 1 d .
H9 H 0.886590 0.533135 0.355868 0.045 Uiso 1 1 calc R
C5 C 0.61206(12) 0.4867(2) 0.33011(8) 0.0374(6) Uani 1 1 d .
C20 C 0.56255(12) 0.2429(2) 0.49707(9) 0.0387(6) Uani 1 1 d .
H20 H 0.557355 0.200030 0.520254 0.046 Uiso 1 1 calc R
C36 C 0.67492(13) 0.6179(3) 0.19252(9) 0.0431(7) Uani 1 1 d .
C21 C 0.51572(12) 0.2670(2) 0.46619(9) 0.0392(6) Uani 1 1 d .
H21 H 0.472016 0.243561 0.464111 0.047 Uiso 1 1 calc R
C37 C 0.67231(13) 0.6883(2) 0.22426(8) 0.0417(6) Uani 1 1 d .
H37 H 0.672344 0.761154 0.218183 0.050 Uiso 1 1 calc R
C47 C 0.91386(12) 0.4191(2) 0.59121(9) 0.0404(6) Uani 1 1 d .
C3 C 0.50283(12) 0.4644(2) 0.33092(8) 0.0387(6) Uani 1 1 d .
H3A H 0.457264 0.466240 0.323493 0.046 Uiso 1 1 calc R
C4 C 0.54791(13) 0.4998(2) 0.30735(9) 0.0406(6) Uani 1 1 d .
H4 H 0.539315 0.528432 0.280463 0.049 Uiso 1 1 calc R
C8 C 0.79310(12) 0.5306(2) 0.32635(9) 0.0387(6) Uani 1 1 d .
H8 H 0.798412 0.546401 0.298501 0.046 Uiso 1 1 calc R
C28 C 0.34263(13) 0.2549(2) 0.36672(9) 0.0402(6) Uani 1 1 d .
H28 H 0.324748 0.200572 0.349119 0.048 Uiso 1 1 calc R
C6 C 0.67011(13) 0.5142(2) 0.31711(8) 0.0369(6) Uani 1 1 d .
C27 C 0.30210(12) 0.3126(2) 0.38852(10) 0.0427(7) Uani 1 1 d .
C34 C 0.67420(15) 0.4768(3) 0.24198(9) 0.0459(7) Uani 1 1 d .
C45 C 0.97920(13) 0.2982(3) 0.63552(9) 0.0454(7) Uani 1 1 d .
C35 C 0.67563(15) 0.5114(3) 0.20189(9) 0.0468(7) Uani 1 1 d .
H35 H 0.677117 0.461582 0.180410 0.056 Uiso 1 1 calc R
C26 C 0.32867(13) 0.3924(2) 0.41388(9) 0.0427(7) Uani 1 1 d .
H26 H 0.301056 0.432669 0.429135 0.051 Uiso 1 1 calc R
C44 C 0.96046(13) 0.2173(3) 0.60854(9) 0.0444(7) Uani 1 1 d .
H44 H 0.976959 0.148704 0.614175 0.053 Uiso 1 1 calc R
C31 C 0.42144(14) 0.5027(2) 0.44510(9) 0.0454(7) Uani 1 1 d .
H31A H 0.453046 0.474617 0.466816 0.068 Uiso 1 1 calc GR
H31B H 0.385874 0.536407 0.457585 0.068 Uiso 1 1 calc GR
H31C H 0.442673 0.554443 0.428880 0.068 Uiso 1 1 calc GR
C46 C 0.95696(13) 0.3994(3) 0.62633(9) 0.0459(7) Uani 1 1 d .
H46 H 0.971205 0.455666 0.644117 0.055 Uiso 1 1 calc R
C49 C 0.89875(14) 0.1436(2) 0.54498(9) 0.0468(7) Uani 1 1 d .
H49A H 0.856659 0.116073 0.550937 0.070 Uiso 1 1 calc GR
H49B H 0.931626 0.088383 0.549426 0.070 Uiso 1 1 calc GR
H49C H 0.895683 0.167126 0.516280 0.070 Uiso 1 1 calc GR
C30 C 0.45186(14) 0.2068(3) 0.34541(10) 0.0512(8) Uani 1 1 d .
H30A H 0.470546 0.250227 0.324956 0.077 Uiso 1 1 calc GR
H30B H 0.425761 0.150684 0.331388 0.077 Uiso 1 1 calc GR
H30C H 0.486841 0.175933 0.364191 0.077 Uiso 1 1 calc GR
C39 C 0.66528(15) 0.7373(3) 0.29807(9) 0.0483(7) Uani 1 1 d .
H39A H 0.624194 0.728422 0.309909 0.072 Uiso 1 1 calc GR
H39B H 0.667272 0.808059 0.286547 0.072 Uiso 1 1 calc GR
H39C H 0.701514 0.727415 0.319597 0.072 Uiso 1 1 calc GR
C41 C 0.67665(18) 0.6533(3) 0.14855(9) 0.0597(9) Uani 1 1 d .
H41A H 0.636077 0.633301 0.132195 0.090 Uiso 1 1 calc GR
H41B H 0.713253 0.619833 0.137090 0.090 Uiso 1 1 calc GR
H41C H 0.681732 0.729620 0.147832 0.090 Uiso 1 1 calc GR
C50 C 1.02317(16) 0.2775(3) 0.67510(11) 0.0642(10) Uani 1 1 d .
H50A H 1.034696 0.202969 0.676672 0.096 Uiso 1 1 calc GR
H50B H 1.000432 0.296445 0.698802 0.096 Uiso 1 1 calc GR
H50C H 1.062690 0.319701 0.675298 0.096 Uiso 1 1 calc GR
C48 C 0.89051(16) 0.5298(3) 0.58255(11) 0.0564(8) Uani 1 1 d .
H48A H 0.915050 0.561281 0.561687 0.085 Uiso 1 1 calc GR
H48B H 0.897055 0.571196 0.607928 0.085 Uiso 1 1 calc GR
H48C H 0.844269 0.528804 0.572403 0.085 Uiso 1 1 calc GR
C40 C 0.6749(2) 0.3611(3) 0.25118(12) 0.0730(11) Uani 1 1 d .
H40A H 0.709725 0.345590 0.273089 0.110 Uiso 1 1 calc GR
H40B H 0.682302 0.321867 0.226317 0.110 Uiso 1 1 calc GR
H40C H 0.633124 0.340394 0.260113 0.110 Uiso 1 1 calc GR
C32 C 0.23000(14) 0.2904(3) 0.38450(14) 0.0671(10) Uani 1 1 d .
H32A H 0.206201 0.352823 0.373912 0.101 Uiso 1 1 calc GR
H32B H 0.216961 0.272121 0.411542 0.101 Uiso 1 1 calc GR
H32C H 0.220163 0.231784 0.365429 0.101 Uiso 1 1 calc GR

loop_
_atom_site_aniso_label
_atom_site_aniso_U_11
_atom_site_aniso_U_22
_atom_site_aniso_U_33
_atom_site_aniso_U_23
_atom_site_aniso_U_13
_atom_site_aniso_U_12
N3 0.0246(10) 0.0447(13) 0.0345(12) 0.0015(10) 0.0009(8) 0.0002(9)
N2 0.0262(10) 0.0464(13) 0.0359(12) 0.0018(10) 0.0046(9) -0.0013(9)
N5 0.0264(10) 0.0377(12) 0.0348(12) 0.0004(9) 0.0040(8) -0.0005(9)
N4 0.0250(10) 0.0458(13) 0.0325(11) 0.0010(10) 0.0003(8) 0.0016(9)
N1 0.0234(9) 0.0512(14) 0.0326(11) 0.0075(10) 0.0004(8) -0.0027(9)
C19 0.0265(11) 0.0345(13) 0.0337(13) -0.0018(11) 0.0036(9) 0.0009(10)
C14 0.0263(11) 0.0420(15) 0.0351(14) -0.0008(11) -0.0021(10) 0.0066(10)
C22 0.0252(11) 0.0382(14) 0.0361(14) -0.0010(11) 0.0028(10) -0.0001(10)
C23 0.0275(12) 0.0404(14) 0.0333(13) 0.0052(11) 0.0060(10) -0.0028(10)
C38 0.0233(11) 0.0526(17) 0.0333(14) 0.0018(12) 0.0012(9) -0.0016(11)
C7 0.0316(13) 0.0395(15) 0.0369(14) 0.0035(11) 0.0032(11) -0.0007(11)
C25 0.0305(12) 0.0407(15) 0.0365(14) 0.0041(12) 0.0049(10) 0.0023(11)
C11 0.0257(11) 0.0387(14) 0.0332(13) 0.0003(11) 0.0036(10) 0.0026(10)
C33 0.0274(12) 0.0511(17) 0.0349(14) 0.0043(12) 0.0028(10) -0.0065(11)
C13 0.0236(11) 0.0441(15) 0.0398(14) -0.0045(12) 0.0000(10) 0.0040(10)
C1 0.0274(12) 0.0380(14) 0.0358(14) 0.0002(11) 0.0026(10) -0.0006(10)
C16 0.0316(12) 0.0417(15) 0.0335(14) -0.0003(11) 0.0013(10) 0.0049(11)
C42 0.0227(11) 0.0510(16) 0.0346(14) 0.0004(12) 0.0024(10) 0.0041(11)
C29 0.0283(12) 0.0430(15) 0.0400(15) 0.0038(12) 0.0032(10) 0.0015(11)
C2 0.0258(12) 0.0433(15) 0.0399(15) 0.0025(12) 0.0013(10) -0.0004(11)
C18 0.0316(13) 0.0465(16) 0.0330(14) 0.0011(12) 0.0065(10) -0.0018(11)
C24 0.0250(12) 0.0397(14) 0.0369(14) 0.0052(11) 0.0010(10) -0.0005(10)
C12 0.0233(12) 0.0445(15) 0.0415(15) -0.0039(12) 0.0039(10) -0.0011(10)
C17 0.0354(13) 0.0458(16) 0.0282(13) 0.0003(11) 0.0035(10) 0.0049(11)
C10 0.0241(12) 0.0463(16) 0.0377(14) 0.0029(12) 0.0048(10) -0.0030(10)
C15 0.0277(12) 0.0400(15) 0.0351(14) -0.0022(11) -0.0004(10) 0.0051(10)
C43 0.0279(12) 0.0504(17) 0.0390(15) 0.0027(12) 0.0043(10) 0.0035(11)
C9 0.0298(12) 0.0468(16) 0.0376(14) 0.0083(12) 0.0062(10) -0.0032(11)
C5 0.0296(13) 0.0511(16) 0.0314(14) 0.0031(12) 0.0028(10) -0.0016(11)
C20 0.0308(13) 0.0444(16) 0.0415(15) 0.0071(12) 0.0072(11) -0.0039(11)
C36 0.0359(14) 0.0584(19) 0.0344(15) 0.0045(13) 0.0009(11) -0.0076(13)
C21 0.0252(12) 0.0471(16) 0.0445(16) 0.0050(13) -0.0004(11) -0.0054(11)
C37 0.0347(13) 0.0514(17) 0.0378(15) 0.0086(13) -0.0009(11) -0.0049(12)
C47 0.0291(12) 0.0521(17) 0.0392(15) -0.0037(13) 0.0005(10) 0.0040(12)
C3 0.0272(12) 0.0502(16) 0.0370(14) 0.0001(12) -0.0036(10) -0.0017(11)
C4 0.0329(13) 0.0522(17) 0.0354(14) 0.0055(13) -0.0018(11) -0.0030(12)
C8 0.0316(13) 0.0486(16) 0.0366(14) 0.0074(12) 0.0060(10) 0.0007(11)
C28 0.0300(13) 0.0395(15) 0.0499(17) 0.0051(12) -0.0010(11) -0.0024(11)
C6 0.0303(13) 0.0458(16) 0.0337(14) 0.0009(12) -0.0010(10) -0.0024(11)
C27 0.0248(12) 0.0436(16) 0.0598(18) 0.0097(14) 0.0054(11) 0.0009(11)
C34 0.0468(16) 0.0535(18) 0.0375(16) 0.0016(13) 0.0049(12) -0.0046(13)
C45 0.0273(12) 0.067(2) 0.0404(16) 0.0102(14) -0.0033(11) 0.0004(13)
C35 0.0505(17) 0.0578(19) 0.0326(14) -0.0049(13) 0.0059(12) -0.0107(14)
C26 0.0303(13) 0.0458(16) 0.0537(17) 0.0029(13) 0.0123(12) 0.0054(11)
C44 0.0309(13) 0.0546(18) 0.0468(17) 0.0087(14) 0.0004(11) 0.0082(12)
C31 0.0404(15) 0.0511(18) 0.0452(17) -0.0040(14) 0.0070(12) 0.0027(13)
C46 0.0322(13) 0.064(2) 0.0398(16) -0.0022(14) -0.0022(11) -0.0056(13)
C49 0.0468(16) 0.0493(17) 0.0445(17) -0.0015(14) 0.0052(12) 0.0090(13)
C30 0.0374(15) 0.0554(19) 0.062(2) -0.0128(16) 0.0107(13) -0.0038(13)
C39 0.0526(17) 0.0535(18) 0.0391(16) 0.0044(14) 0.0070(13) 0.0012(14)
C41 0.069(2) 0.074(2) 0.0357(17) 0.0068(16) 0.0042(14) -0.0142(18)
C50 0.0440(17) 0.087(3) 0.056(2) 0.0175(19) -0.0178(15) -0.0043(17)
C48 0.0516(18) 0.057(2) 0.058(2) -0.0088(16) -0.0096(15) 0.0069(15)
C40 0.114(3) 0.057(2) 0.049(2) 0.0004(17) 0.014(2) -0.007(2)
C32 0.0266(14) 0.061(2) 0.114(3) -0.001(2) 0.0096(16) 0.0006(14)

loop_
_atom_type_symbol
_atom_type_description
_atom_type_scat_dispersion_real
_atom_type_scat_dispersion_imag
_atom_type_scat_source
C C 0.0181 0.0091 'International Tables Vol C Tables 4.2.6.8 and 6.1.1.4'
H H 0.0000 0.0000 'International Tables Vol C Tables 4.2.6.8 and 6.1.1.4'
N N 0.0311 0.0180 'International Tables Vol C Tables 4.2.6.8 and 6.1.1.4'

loop_
_geom_angle_atom_site_label_1
_geom_angle_atom_site_label_2
_geom_angle_atom_site_label_3
_geom_angle
C11 N3 C14 109.3(2)
C11 N2 C10 126.1(2)
C11 N2 C9 125.0(2)
C10 N2 C9 108.4(2)
C19 N5 C20 126.4(2)
C23 N5 C19 124.8(2)
C23 N5 C20 108.8(2)
C19 N4 C16 105.6(2)
C5 N1 C2 110.4(2)
N5 C19 C18 127.0(2)
N4 C19 N5 120.3(2)
N4 C19 C18 112.7(2)
N3 C14 C13 106.3(2)
N3 C14 C15 121.6(2)
C13 C14 C15 131.9(2)
C23 C22 C1 130.1(2)
C23 C22 C21 105.4(2)
C21 C22 C1 124.4(2)
N5 C23 C22 109.1(2)
C33 C38 C39 120.4(2)
C37 C38 C33 118.6(3)
C37 C38 C39 120.9(3)
C10 C7 C8 106.8(2)
C10 C7 C6 130.0(2)
C8 C7 C6 123.2(2)
C24 C25 C31 121.3(2)
C26 C25 C24 118.8(3)
C26 C25 C31 119.8(2)
N3 C11 N2 119.9(2)
N3 C11 C12 109.3(2)
N2 C11 C12 130.8(2)
C38 C33 C6 120.0(3)
C38 C33 C34 119.9(3)
C34 C33 C6 120.0(3)
C12 C13 C14 108.9(2)
C22 C1 C24 116.1(2)
C2 C1 C22 125.0(2)
C2 C1 C24 118.8(2)
N4 C16 C17 108.9(2)
C15 C16 N4 122.1(2)
C15 C16 C17 129.0(2)
C43 C42 C15 119.9(2)
C43 C42 C47 120.6(2)
C47 C42 C15 119.5(2)
C24 C29 C30 121.5(2)
C28 C29 C24 118.7(2)
C28 C29 C30 119.8(3)
N1 C2 C3 105.4(2)
C1 C2 N1 126.2(2)
C1 C2 C3 128.4(2)
C17 C18 C19 105.5(2)
C25 C24 C1 120.1(2)
C25 C24 C29 120.2(2)
C29 C24 C1 119.7(2)
C13 C12 C11 106.1(2)
C18 C17 C16 107.3(2)
C7 C10 N2 108.6(2)
C14 C15 C42 118.7(2)
C16 C15 C14 123.2(2)
C16 C15 C42 118.1(2)
C42 C43 C44 119.2(3)
C42 C43 C49 122.2(2)
C44 C43 C49 118.6(3)
C8 C9 N2 107.8(2)
N1 C5 C4 105.7(2)
C6 C5 N1 127.6(2)
C6 C5 C4 126.6(2)
C21 C20 N5 107.8(2)
C37 C36 C35 118.1(3)
C37 C36 C41 121.9(3)
C35 C36 C41 120.0(3)
C20 C21 C22 108.9(2)
C36 C37 C38 122.8(3)
C42 C47 C46 119.1(3)
C42 C47 C48 121.9(3)
C46 C47 C48 119.0(3)
C4 C3 C2 109.6(2)
C3 C4 C5 108.6(2)
C9 C8 C7 108.4(2)
C27 C28 C29 122.0(3)
C7 C6 C33 116.6(2)
C5 C6 C7 125.2(2)
C5 C6 C33 118.3(2)
C28 C27 C26 118.5(2)
C28 C27 C32 120.6(3)
C26 C27 C32 120.9(3)
C33 C34 C40 120.6(3)
C35 C34 C33 119.4(3)
C35 C34 C40 120.0(3)
C44 C45 C46 119.4(3)
C44 C45 C50 120.8(3)
C46 C45 C50 119.9(3)
C34 C35 C36 121.2(3)
C27 C26 C25 121.7(3)
C45 C44 C43 121.0(3)
C45 C46 C47 120.7(3)

loop_
_geom_bond_atom_site_label_1
_geom_bond_atom_site_label_2
_geom_bond_distance
N3 C14 1.391(3)
N3 C11 1.342(3)
N2 C11 1.382(3)
N2 C10 1.388(3)
N2 C9 1.391(3)
N5 C19 1.384(3)
N5 C23 1.370(3)
N5 C20 1.386(3)
N4 C19 1.319(3)
N4 C16 1.403(3)
N1 C2 1.410(3)
N1 C5 1.396(3)
C19 C18 1.429(4)
C14 C13 1.392(4)
C14 C15 1.407(4)
C22 C23 1.385(3)
C22 C1 1.446(4)
C22 C21 1.433(4)
C38 C33 1.399(4)
C38 C37 1.378(4)
C38 C39 1.507(4)
C7 C10 1.368(4)
C7 C8 1.430(4)
C7 C6 1.463(4)
C25 C24 1.397(4)
C25 C26 1.397(4)
C25 C31 1.502(4)
C11 C12 1.398(3)
C33 C6 1.497(4)
C33 C34 1.402(4)
C13 C12 1.390(4)
C1 C2 1.360(4)
C1 C24 1.506(3)
C16 C17 1.429(4)
C16 C15 1.389(4)
C42 C15 1.511(3)
C42 C43 1.393(4)
C42 C47 1.396(4)
C29 C24 1.403(4)
C29 C28 1.398(4)
C29 C30 1.511(4)
C2 C3 1.447(4)
C18 C17 1.363(4)
C43 C44 1.395(4)
C43 C49 1.512(4)
C9 C8 1.362(4)
C5 C4 1.461(4)
C5 C6 1.365(4)
C20 C21 1.357(4)
C36 C37 1.377(4)
C36 C35 1.392(4)
C36 C41 1.510(4)
C47 C46 1.399(4)
C47 C48 1.510(4)
C3 C4 1.352(4)
C28 C27 1.373(4)
C27 C26 1.388(4)
C27 C32 1.514(4)
C34 C35 1.386(4)
C34 C40 1.506(5)
C45 C44 1.385(4)
C45 C46 1.392(4)
C45 C50 1.522(4)

loop_
_platon_squeeze_void_nr
_platon_squeeze_void_average_x
_platon_squeeze_void_average_y
_platon_squeeze_void_average_z
_platon_squeeze_void_volume
_platon_squeeze_void_count_electrons
_platon_squeeze_void_content
1 0.500 0.083 0.250 249 66 ' '
2 0.500 -0.084 0.750 248 66 ' '
3 0.248 0.076 0.004 14 1 ' '
4 0.752 0.076 0.496 14 1 ' '
5 0.000 0.416 0.250 248 66 ' '
6 0.748 0.424 0.004 14 1 ' '
7 0.252 0.424 0.496 14 1 ' '
8 1.000 0.584 0.750 249 66 ' '
9 0.252 0.576 -0.004 14 1 ' '
10 0.748 0.576 0.504 14 1 ' '
11 0.752 0.924 -0.004 14 1 ' '
12 0.248 0.924 0.504 14 1 ' '
